data_4069414
loop_
_publ_author_name
'Peganova, Tat&#x2019;yana A.'
'Valyaeva, Anna V.'
'Kalsin, Alexander M.'
'Petrovskii, Pavel V.'
'Borissova, Alexandra O.'
'Lyssenko, Konstantin A.'
'Ustynyuk, Nikolai A.'

_publ_section_title
;
 Synthesis of Aminoiminophosphoranate Complexes of Palladium and Platinum
 and X-ray Diffractional Investigation of the Weak
 C&#x2212;H&#x00B7;&#x00B7;&#x00B7;Pd Interactions Affecting the Geometry
 of the PdNPN Metallacycles
;
_journal_issue 10
_journal_name_full Organometallics
_journal_page_first 3021
_journal_paper_doi 10.1021/om900185r
_journal_volume 28
_journal_year 2009
_chemical_formula_moiety 'C60 H66 Cl2 N4 P2 Pd'
_chemical_formula_sum 'C60 H66 Cl2 N4 P2 Pd'
_chemical_formula_weight 1082.41
_chemical_name_systematic
; 
 ? 
;
_space_group_IT_number 14
_symmetry_cell_setting monoclinic
_symmetry_space_group_name_Hall '-P 2yn'
_symmetry_space_group_name_H-M 'P 1 21/n 1'
_atom_sites_solution_hydrogens geom
_atom_sites_solution_primary direct
_atom_sites_solution_secondary difmap
_audit_creation_method SHELXL-97
_cell_angle_alpha 90.00
_cell_angle_beta 98.309(7)
_cell_angle_gamma 90.00
_cell_formula_units_Z 2
_cell_length_a 9.363(2)
_cell_length_b 22.507(5)
_cell_length_c 13.716(2)
_cell_measurement_reflns_used 376
_cell_measurement_temperature 296(2)
_cell_measurement_theta_max 28
_cell_measurement_theta_min 3
_cell_volume 2860.1(10)
_computing_cell_refinement 'SAINTPlus (Bruker, 1998a)'
_computing_data_collection 'SMART (Bruker, 1998b)'
_computing_data_reduction 'SAINTPlus (Bruker, 1998a)'
_computing_molecular_graphics 'SHELXTL ver. 5.1 (Sheldrick, 1998b)'
_computing_publication_material 'SHELXTL ver. 5.1 (Sheldrick, 1998b)'
_computing_structure_refinement 'SHELXTL ver. 5.1 (Sheldrick, 1998b)'
_computing_structure_solution 'SHELXTL ver. 5.1 (Sheldrick, 1998b)'
_diffrn_ambient_temperature 296(2)
_diffrn_measured_fraction_theta_full 0.992
_diffrn_measured_fraction_theta_max 0.992
_diffrn_measurement_device_type 'Bruker SMART 1000 CCD area detector'
_diffrn_measurement_method 'phi and omega scans'
_diffrn_radiation_monochromator graphite
_diffrn_radiation_source 'fine-focus sealed tube'
_diffrn_radiation_type MoK\a
_diffrn_radiation_wavelength 0.71073
_diffrn_reflns_av_R_equivalents 0.0395
_diffrn_reflns_av_sigmaI/netI 0.0534
_diffrn_reflns_limit_h_max 12
_diffrn_reflns_limit_h_min -12
_diffrn_reflns_limit_k_max 28
_diffrn_reflns_limit_k_min -29
_diffrn_reflns_limit_l_max 18
_diffrn_reflns_limit_l_min -14
_diffrn_reflns_number 19621
_diffrn_reflns_theta_full 28.00
_diffrn_reflns_theta_max 28.00
_diffrn_reflns_theta_min 1.75
_exptl_absorpt_coefficient_mu 0.514
_exptl_absorpt_correction_T_max 0.904
_exptl_absorpt_correction_T_min 0.861
_exptl_absorpt_correction_type multi-scan
_exptl_absorpt_process_details 'SADABS (Sheldrick, 1998a)'
_exptl_crystal_colour red
_exptl_crystal_density_diffrn 1.257
_exptl_crystal_density_method 'not measured'
_exptl_crystal_description prism
_exptl_crystal_F_000 1128
_exptl_crystal_size_max 0.30
_exptl_crystal_size_mid 0.20
_exptl_crystal_size_min 0.20
_refine_diff_density_max 0.480
_refine_diff_density_min -0.299
_refine_diff_density_rms 0.066
_refine_ls_extinction_method none
_refine_ls_goodness_of_fit_ref 1.028
_refine_ls_hydrogen_treatment constr
_refine_ls_matrix_type full
_refine_ls_number_parameters 327
_refine_ls_number_reflns 6848
_refine_ls_number_restraints 4
_refine_ls_restrained_S_all 1.028
_refine_ls_R_factor_all 0.0779
_refine_ls_R_factor_gt 0.0456
_refine_ls_shift/su_max 0.000
_refine_ls_shift/su_mean 0.008
_refine_ls_structure_factor_coef Fsqd
_refine_ls_weighting_details 'calc w=1/[\s^2^(Fo^2^)+(0.0370P)^2^+0.8400P] where P=(Fo^2^+2Fc^2^)/3'
_refine_ls_weighting_scheme calc
_refine_ls_wR_factor_gt 0.0950
_refine_ls_wR_factor_ref 0.1023
_reflns_number_gt 4234
_reflns_number_total 6848
_reflns_threshold_expression I>2\s(I)
_cod_data_source_file om900185r_si_003.cif
_cod_data_source_block pdcl1m
_cod_depositor_comments
;
The following automatic conversions were performed:

'_symmetry_cell_setting' value 'Monoclinic' changed to 'monoclinic'
according to /home/saulius/struct/CIF-dictionaries/cif_core.dic
dictionary named 'cif_core.dic' version 2.4.2 from 2011-04-26.

Automatic conversion script
Id: cif_fix_values 1715 2011-07-08 13:25:40Z adriana 
;
_cod_original_cell_volume 2860.2(10)
_cod_original_sg_symbol_H-M 'P 21/n'
_cod_database_code 4069414

loop_
_symmetry_equiv_pos_as_xyz
'x, y, z'
'-x+1/2, y+1/2, -z+1/2'
'-x, -y, -z'
'x-1/2, -y-1/2, z-1/2'

loop_
_atom_site_label
_atom_site_type_symbol
_atom_site_fract_x
_atom_site_fract_y
_atom_site_fract_z
_atom_site_U_iso_or_equiv
_atom_site_adp_type
_atom_site_occupancy
_atom_site_symmetry_multiplicity
_atom_site_calc_flag
_atom_site_refinement_flags
_atom_site_disorder_assembly
_atom_site_disorder_group
Pd1 Pd 0.5000 0.0000 0.5000 0.04062(10) Uani 1 2 d S . .
Cl1 Cl 0.37024(9) 0.08757(3) 0.50957(6) 0.0584(2) Uani 1 1 d . . .
P1 P 0.61853(8) -0.01796(3) 0.72623(5) 0.04444(19) Uani 1 1 d . . .
N1 N 0.6204(2) 0.02329(10) 0.63169(16) 0.0453(5) Uani 1 1 d . . .
N2 N 0.7173(3) -0.07904(10) 0.71960(17) 0.0514(6) Uani 1 1 d . . .
H2N H 0.7245 -0.0809 0.6439 0.098(12) Uiso 1 1 d R . .
C13 C 0.7338(3) 0.06496(12) 0.6249(2) 0.0447(7) Uani 1 1 d . . .
C18 C 0.8397(3) 0.05413(14) 0.5669(2) 0.0589(8) Uani 1 1 d . . .
H18A H 0.8381 0.0188 0.5315 0.071 Uiso 1 1 calc R . .
C17 C 0.9470(4) 0.09447(16) 0.5606(3) 0.0749(10) Uani 1 1 d . . .
H17A H 1.0159 0.0860 0.5202 0.090 Uiso 1 1 calc R . .
C16 C 0.9570(4) 0.14724(17) 0.6119(3) 0.0792(11) Uani 1 1 d . B .
C15 C 0.8495(4) 0.15838(15) 0.6692(3) 0.0802(11) Uani 1 1 d . . .
H15A H 0.8523 0.1936 0.7050 0.096 Uiso 1 1 calc R . .
C14 C 0.7386(4) 0.11888(13) 0.6745(2) 0.0613(8) Uani 1 1 d . . .
H14A H 0.6663 0.1284 0.7117 0.074 Uiso 1 1 calc R . .
C22 C 0.7718(3) -0.12258(12) 0.7899(2) 0.0488(7) Uani 1 1 d . . .
C27 C 0.7501(4) -0.12206(14) 0.8871(2) 0.0608(8) Uani 1 1 d . . .
H27A H 0.6929 -0.0928 0.9099 0.073 Uiso 1 1 calc R . .
C26 C 0.8148(4) -0.16583(15) 0.9515(2) 0.0692(10) Uani 1 1 d . . .
H26A H 0.8020 -0.1644 1.0174 0.083 Uiso 1 1 calc R . .
C25 C 0.8973(4) -0.21118(15) 0.9199(3) 0.0685(9) Uani 1 1 d . . .
C24 C 0.9138(4) -0.21144(14) 0.8222(3) 0.0712(10) Uani 1 1 d . . .
H24A H 0.9676 -0.2415 0.7985 0.085 Uiso 1 1 calc R . .
C23 C 0.8531(3) -0.16851(13) 0.7585(3) 0.0611(8) Uani 1 1 d . . .
H23A H 0.8666 -0.1702 0.6927 0.073 Uiso 1 1 calc R . .
C7 C 0.4341(3) -0.03767(13) 0.7305(2) 0.0501(7) Uani 1 1 d . . .
C12 C 0.3920(4) -0.09568(15) 0.7416(2) 0.0632(9) Uani 1 1 d . . .
H12A H 0.4605 -0.1258 0.7505 0.076 Uiso 1 1 calc R . .
C11 C 0.2462(5) -0.10882(19) 0.7394(3) 0.0827(11) Uani 1 1 d . . .
H11A H 0.2171 -0.1480 0.7455 0.099 Uiso 1 1 calc R . .
C10 C 0.1462(4) -0.0645(2) 0.7283(3) 0.0847(12) Uani 1 1 d . . .
H10A H 0.0492 -0.0737 0.7273 0.102 Uiso 1 1 calc R . .
C9 C 0.1863(4) -0.0066(2) 0.7187(3) 0.0795(11) Uani 1 1 d . . .
H9A H 0.1171 0.0234 0.7120 0.095 Uiso 1 1 calc R . .
C8 C 0.3297(3) 0.00714(15) 0.7191(2) 0.0649(9) Uani 1 1 d . . .
H8A H 0.3573 0.0464 0.7116 0.078 Uiso 1 1 calc R . .
C1 C 0.6963(3) 0.01827(13) 0.8387(2) 0.0507(7) Uani 1 1 d . . .
C6 C 0.6099(4) 0.04045(16) 0.9048(3) 0.0729(10) Uani 1 1 d . . .
H6A H 0.5103 0.0356 0.8936 0.087 Uiso 1 1 calc R . .
C5 C 0.6773(6) 0.0703(2) 0.9888(3) 0.1014(14) Uani 1 1 d . . .
H5A H 0.6225 0.0846 1.0350 0.122 Uiso 1 1 calc R . .
C4 C 0.8246(6) 0.07831(19) 1.0028(3) 0.0980(14) Uani 1 1 d . . .
H4A H 0.8679 0.0989 1.0580 0.118 Uiso 1 1 calc R . .
C3 C 0.9076(5) 0.05680(17) 0.9376(3) 0.0850(12) Uani 1 1 d . . .
H3A H 1.0069 0.0627 0.9478 0.102 Uiso 1 1 calc R . .
C2 C 0.8433(4) 0.02613(15) 0.8564(2) 0.0661(9) Uani 1 1 d . . .
H2A H 0.9003 0.0104 0.8125 0.079 Uiso 1 1 calc R . .
C19 C 1.0799(5) 0.1908(2) 0.6057(5) 0.134(2) Uani 1 1 d D . .
H19B H 1.1180 0.1848 0.5436 0.161 Uiso 0.50 1 calc PR A 1
H19A H 1.1405 0.1675 0.5697 0.161 Uiso 0.50 1 d PR A 2
C28 C 0.9714(5) -0.25797(17) 0.9912(3) 0.0937(14) Uani 1 1 d . . .
H28A H 1.0036 -0.2898 0.9507 0.112 Uiso 1 1 calc R . .
C21' C 1.040(2) 0.2552(4) 0.6150(15) 0.202(8) Uani 0.50 1 d PD B 1
H21A H 0.9863 0.2598 0.6693 0.304 Uiso 0.50 1 calc PR B 1
H21B H 0.9812 0.2679 0.5554 0.304 Uiso 0.50 1 calc PR B 1
H21C H 1.1256 0.2789 0.6264 0.304 Uiso 0.50 1 calc PR B 1
C21 C 1.031(2) 0.2399(5) 0.5336(10) 0.202(8) Uani 0.50 1 d PD B 2
H21D H 1.0101 0.2236 0.4684 0.304 Uiso 0.50 1 calc PR B 2
H21E H 1.1059 0.2691 0.5353 0.304 Uiso 0.50 1 calc PR B 2
H21F H 0.9455 0.2581 0.5512 0.304 Uiso 0.50 1 calc PR B 2
C20' C 1.200(8) 0.183(5) 0.691(4) 0.169(10) Uani 0.50 1 d PD B 1
H20A H 1.2333 0.1425 0.6924 0.253 Uiso 0.50 1 calc PR B 1
H20B H 1.1643 0.1918 0.7515 0.253 Uiso 0.50 1 calc PR B 1
H20C H 1.2780 0.2091 0.6829 0.253 Uiso 0.50 1 calc PR B 1
C20 C 1.180(8) 0.191(5) 0.702(4) 0.169(10) Uani 0.50 1 d PD B 2
H20D H 1.1817 0.1521 0.7314 0.253 Uiso 0.50 1 calc PR B 2
H20E H 1.1464 0.2193 0.7462 0.253 Uiso 0.50 1 calc PR B 2
H20F H 1.2755 0.2015 0.6910 0.253 Uiso 0.50 1 calc PR B 2
C30 C 1.1042(6) -0.2332(2) 1.0517(4) 0.150(2) Uani 1 1 d . . .
H30A H 1.1556 -0.2645 1.0891 0.225 Uiso 1 1 calc R . .
H30B H 1.0770 -0.2035 1.0958 0.225 Uiso 1 1 calc R . .
H30C H 1.1651 -0.2156 1.0089 0.225 Uiso 1 1 calc R . .
C29 C 0.8735(6) -0.28603(19) 1.0547(3) 0.1229(18) Uani 1 1 d . . .
H29A H 0.9252 -0.3162 1.0948 0.184 Uiso 1 1 calc R . .
H29B H 0.7925 -0.3036 1.0139 0.184 Uiso 1 1 calc R . .
H29C H 0.8400 -0.2564 1.0963 0.184 Uiso 1 1 calc R . .

loop_
_atom_site_aniso_label
_atom_site_aniso_U_11
_atom_site_aniso_U_22
_atom_site_aniso_U_33
_atom_site_aniso_U_23
_atom_site_aniso_U_13
_atom_site_aniso_U_12
Pd1 0.04257(17) 0.04107(16) 0.03664(17) 0.00074(13) 0.00040(12) 0.00121(14)
Cl1 0.0722(5) 0.0499(4) 0.0497(5) -0.0044(3) -0.0028(4) 0.0173(4)
P1 0.0416(4) 0.0535(4) 0.0367(4) 0.0018(3) 0.0006(3) 0.0002(3)
N1 0.0476(14) 0.0478(12) 0.0383(13) 0.0012(10) -0.0006(10) 0.0000(11)
N2 0.0574(15) 0.0553(15) 0.0399(15) 0.0084(11) 0.0018(11) 0.0079(12)
C13 0.0444(16) 0.0457(16) 0.0410(16) 0.0044(12) -0.0034(13) -0.0022(13)
C18 0.0512(19) 0.0534(18) 0.072(2) -0.0019(16) 0.0097(16) 0.0026(15)
C17 0.059(2) 0.068(2) 0.100(3) 0.007(2) 0.021(2) -0.0031(18)
C16 0.062(2) 0.066(2) 0.108(3) 0.010(2) 0.007(2) -0.0117(19)
C15 0.094(3) 0.049(2) 0.092(3) -0.0108(18) -0.003(2) -0.011(2)
C14 0.072(2) 0.0519(19) 0.061(2) -0.0034(15) 0.0115(17) -0.0012(17)
C22 0.0491(17) 0.0471(16) 0.0477(18) 0.0045(13) -0.0015(13) -0.0042(14)
C27 0.067(2) 0.0580(19) 0.057(2) 0.0071(15) 0.0045(16) 0.0032(16)
C26 0.090(3) 0.066(2) 0.048(2) 0.0121(16) 0.0002(18) -0.008(2)
C25 0.076(2) 0.054(2) 0.070(3) 0.0101(17) -0.0083(19) 0.0005(18)
C24 0.077(2) 0.052(2) 0.082(3) 0.0059(18) 0.003(2) 0.0095(17)
C23 0.068(2) 0.0538(19) 0.061(2) 0.0061(15) 0.0079(17) 0.0047(16)
C7 0.0469(17) 0.0609(19) 0.0411(17) 0.0003(13) 0.0023(13) -0.0029(15)
C12 0.061(2) 0.066(2) 0.063(2) -0.0158(16) 0.0124(16) -0.0154(17)
C11 0.079(3) 0.083(3) 0.088(3) -0.020(2) 0.021(2) -0.030(2)
C10 0.052(2) 0.124(4) 0.079(3) -0.004(2) 0.0132(19) -0.021(2)
C9 0.048(2) 0.114(3) 0.079(3) 0.018(2) 0.0178(17) 0.010(2)
C8 0.0537(19) 0.074(2) 0.068(2) 0.0154(17) 0.0119(16) 0.0046(17)
C1 0.0586(19) 0.0561(18) 0.0352(16) 0.0035(12) -0.0012(14) -0.0042(14)
C6 0.077(2) 0.087(3) 0.056(2) -0.0114(18) 0.0128(18) -0.014(2)
C5 0.133(4) 0.115(3) 0.060(3) -0.029(2) 0.029(3) -0.023(3)
C4 0.132(4) 0.096(3) 0.058(3) -0.007(2) -0.014(3) -0.041(3)
C3 0.095(3) 0.088(3) 0.061(3) 0.001(2) -0.024(2) -0.025(2)
C2 0.063(2) 0.069(2) 0.060(2) 0.0021(17) -0.0094(17) -0.0022(17)
C19 0.086(3) 0.081(3) 0.236(7) 0.011(4) 0.025(4) -0.026(3)
C28 0.138(4) 0.059(2) 0.080(3) 0.018(2) 0.002(3) 0.018(2)
C21' 0.160(7) 0.053(5) 0.43(3) 0.001(9) 0.147(16) -0.022(6)
C21 0.160(7) 0.053(5) 0.43(3) 0.001(9) 0.147(16) -0.022(6)
C20' 0.096(15) 0.21(2) 0.208(12) -0.100(10) 0.044(12) -0.073(10)
C20 0.096(15) 0.21(2) 0.208(12) -0.100(10) 0.044(12) -0.073(10)
C30 0.156(5) 0.123(4) 0.147(5) 0.046(4) -0.060(4) 0.023(4)
C29 0.186(5) 0.087(3) 0.093(3) 0.039(3) 0.009(3) 0.016(3)

loop_
_atom_type_symbol
_atom_type_description
_atom_type_scat_dispersion_real
_atom_type_scat_dispersion_imag
_atom_type_scat_source
C C 0.0033 0.0016 'International Tables Vol C Tables 4.2.6.8 and 6.1.1.4'
H H 0.0000 0.0000 'International Tables Vol C Tables 4.2.6.8 and 6.1.1.4'
N N 0.0061 0.0033 'International Tables Vol C Tables 4.2.6.8 and 6.1.1.4'
P P 0.1023 0.0942 'International Tables Vol C Tables 4.2.6.8 and 6.1.1.4'
Cl Cl 0.1484 0.1585 'International Tables Vol C Tables 4.2.6.8 and 6.1.1.4'
Pd Pd -0.9988 1.0072 'International Tables Vol C Tables 4.2.6.8 and 6.1.1.4'

loop_
_geom_angle_atom_site_label_1
_geom_angle_atom_site_label_2
_geom_angle_atom_site_label_3
_geom_angle
_geom_angle_site_symmetry_1
_geom_angle_site_symmetry_3
N1 Pd1 N1 180.0 3_656 .
N1 Pd1 Cl1 87.64(7) 3_656 3_656
N1 Pd1 Cl1 92.36(7) . 3_656
N1 Pd1 Cl1 92.36(7) 3_656 .
N1 Pd1 Cl1 87.64(7) . .
Cl1 Pd1 Cl1 180.00(4) 3_656 .
N1 P1 N2 111.35(12) . .
N1 P1 C7 107.09(13) . .
N2 P1 C7 110.04(14) . .
N1 P1 C1 112.42(13) . .
N2 P1 C1 105.13(13) . .
C7 P1 C1 110.85(14) . .
C13 N1 P1 121.95(18) . .
C13 N1 Pd1 115.38(17) . .
P1 N1 Pd1 119.79(13) . .
C22 N2 P1 132.9(2) . .
C22 N2 H2N 125.2 . .
P1 N2 H2N 101.7 . .
C18 C13 C14 117.5(3) . .
C18 C13 N1 121.6(3) . .
C14 C13 N1 120.9(3) . .
C17 C18 C13 121.0(3) . .
C17 C18 H18A 119.5 . .
C13 C18 H18A 119.5 . .
C18 C17 C16 122.5(3) . .
C18 C17 H17A 118.7 . .
C16 C17 H17A 118.7 . .
C17 C16 C15 116.4(3) . .
C17 C16 C19 121.5(4) . .
C15 C16 C19 122.1(4) . .
C14 C15 C16 121.9(3) . .
C14 C15 H15A 119.1 . .
C16 C15 H15A 119.1 . .
C15 C14 C13 120.6(3) . .
C15 C14 H14A 119.7 . .
C13 C14 H14A 119.7 . .
C27 C22 C23 118.1(3) . .
C27 C22 N2 124.3(3) . .
C23 C22 N2 117.6(3) . .
C22 C27 C26 119.6(3) . .
C22 C27 H27A 120.2 . .
C26 C27 H27A 120.2 . .
C25 C26 C27 122.1(3) . .
C25 C26 H26A 119.0 . .
C27 C26 H26A 119.0 . .
C24 C25 C26 117.1(3) . .
C24 C25 C28 121.1(3) . .
C26 C25 C28 121.8(4) . .
C23 C24 C25 121.7(3) . .
C23 C24 H24A 119.2 . .
C25 C24 H24A 119.2 . .
C24 C23 C22 121.6(3) . .
C24 C23 H23A 119.2 . .
C22 C23 H23A 119.2 . .
C12 C7 C8 119.3(3) . .
C12 C7 P1 122.0(2) . .
C8 C7 P1 118.6(2) . .
C7 C12 C11 119.6(3) . .
C7 C12 H12A 120.2 . .
C11 C12 H12A 120.2 . .
C10 C11 C12 120.2(4) . .
C10 C11 H11A 119.9 . .
C12 C11 H11A 119.9 . .
C11 C10 C9 121.0(4) . .
C11 C10 H10A 119.5 . .
C9 C10 H10A 119.5 . .
C10 C9 C8 119.6(4) . .
C10 C9 H9A 120.2 . .
C8 C9 H9A 120.2 . .
C9 C8 C7 120.3(3) . .
C9 C8 H8A 119.8 . .
C7 C8 H8A 119.8 . .
C2 C1 C6 120.0(3) . .
C2 C1 P1 118.6(3) . .
C6 C1 P1 121.2(3) . .
C1 C6 C5 118.2(4) . .
C1 C6 H6A 120.9 . .
C5 C6 H6A 120.9 . .
C4 C5 C6 120.1(4) . .
C4 C5 H5A 120.0 . .
C6 C5 H5A 120.0 . .
C3 C4 C5 121.3(4) . .
C3 C4 H4A 119.4 . .
C5 C4 H4A 119.4 . .
C4 C3 C2 119.3(4) . .
C4 C3 H3A 120.4 . .
C2 C3 H3A 120.4 . .
C1 C2 C3 121.2(4) . .
C1 C2 H2A 119.4 . .
C3 C2 H2A 119.4 . .
C20 C19 C21' 93(4) . .
C20 C19 C16 109(5) . .
C21' C19 C16 114.4(8) . .
C20 C19 C21 132(5) . .
C16 C19 C21 110.3(8) . .
C20 C19 C20' 12(7) . .
C21' C19 C20' 102(4) . .
C16 C19 C20' 111(5) . .
C21 C19 C20' 136(5) . .
C20 C19 H19B 120.1 . .
C21' C19 H19B 109.6 . .
C16 C19 H19B 109.6 . .
C20' C19 H19B 109.1 . .
C20 C19 H19A 96.6 . .
C16 C19 H19A 100.7 . .
C21 C19 H19A 102.0 . .
C20' C19 H19A 84.6 . .
C29 C28 C30 111.4(4) . .
C29 C28 C25 113.8(4) . .
C30 C28 C25 111.1(3) . .
C29 C28 H28A 106.7 . .
C30 C28 H28A 106.7 . .
C25 C28 H28A 106.7 . .
C19 C21' H21A 109.5 . .
C19 C21' H21B 109.5 . .
C19 C21' H21C 109.5 . .
C19 C21 H21D 109.5 . .
C19 C21 H21E 109.5 . .
H21D C21 H21E 109.5 . .
C19 C21 H21F 109.5 . .
H21D C21 H21F 109.5 . .
H21E C21 H21F 109.5 . .
C19 C20' H20A 109.8 . .
C19 C20' H20B 109.0 . .
C19 C20' H20C 109.6 . .
C19 C20 H20D 109.4 . .
C19 C20 H20E 109.9 . .
H20D C20 H20E 109.5 . .
C19 C20 H20F 109.1 . .
H20D C20 H20F 109.5 . .
H20E C20 H20F 109.5 . .
C28 C30 H30A 109.5 . .
C28 C30 H30B 109.5 . .
H30A C30 H30B 109.5 . .
C28 C30 H30C 109.5 . .
H30A C30 H30C 109.5 . .
H30B C30 H30C 109.5 . .
C28 C29 H29A 109.5 . .
C28 C29 H29B 109.5 . .
H29A C29 H29B 109.5 . .
C28 C29 H29C 109.5 . .
H29A C29 H29C 109.5 . .
H29B C29 H29C 109.5 . .

loop_
_geom_bond_atom_site_label_1
_geom_bond_atom_site_label_2
_geom_bond_distance
_geom_bond_site_symmetry_2
Pd1 N1 2.054(2) 3_656
Pd1 N1 2.054(2) .
Pd1 Cl1 2.3290(8) 3_656
Pd1 Cl1 2.3290(8) .
P1 N1 1.597(2) .
P1 N2 1.667(2) .
P1 C7 1.792(3) .
P1 C1 1.803(3) .
N1 C13 1.430(3) .
N2 C22 1.417(3) .
N2 H2N 1.0504 .
C13 C18 1.380(4) .
C13 C14 1.389(4) .
C18 C17 1.366(4) .
C18 H18A 0.9300 .
C17 C16 1.377(5) .
C17 H17A 0.9300 .
C16 C15 1.386(5) .
C16 C19 1.523(5) .
C15 C14 1.377(5) .
C15 H15A 0.9300 .
C14 H14A 0.9300 .
C22 C27 1.378(4) .
C22 C23 1.388(4) .
C27 C26 1.401(4) .
C27 H27A 0.9300 .
C26 C25 1.387(5) .
C26 H26A 0.9300 .
C25 C24 1.371(5) .
C25 C28 1.533(5) .
C24 C23 1.370(4) .
C24 H24A 0.9300 .
C23 H23A 0.9300 .
C7 C12 1.379(4) .
C7 C8 1.397(4) .
C12 C11 1.393(5) .
C12 H12A 0.9300 .
C11 C10 1.362(5) .
C11 H11A 0.9300 .
C10 C9 1.367(5) .
C10 H10A 0.9300 .
C9 C8 1.378(5) .
C9 H9A 0.9300 .
C8 H8A 0.9300 .
C1 C2 1.374(4) .
C1 C6 1.392(4) .
C6 C5 1.401(5) .
C6 H6A 0.9300 .
C5 C4 1.376(6) .
C5 H5A 0.9300 .
C4 C3 1.356(6) .
C4 H4A 0.9300 .
C3 C2 1.373(5) .
C3 H3A 0.9300 .
C2 H2A 0.9300 .
C19 C20 1.509(7) .
C19 C21' 1.508(7) .
C19 C21 1.509(7) .
C19 C20' 1.509(8) .
C19 H19B 0.9800 .
C19 H19A 0.9600 .
C28 C29 1.493(6) .
C28 C30 1.499(6) .
C28 H28A 0.9800 .
C21' H21A 0.9600 .
C21' H21B 0.9600 .
C21' H21C 0.9600 .
C21 H21D 0.9600 .
C21 H21E 0.9600 .
C21 H21F 0.9600 .
C20' H20A 0.9600 .
C20' H20B 0.9600 .
C20' H20C 0.9600 .
C20 H20D 0.9600 .
C20 H20E 0.9600 .
C20 H20F 0.9600 .
C30 H30A 0.9600 .
C30 H30B 0.9600 .
C30 H30C 0.9600 .
C29 H29A 0.9600 .
C29 H29B 0.9600 .
C29 H29C 0.9600 .

loop_
_geom_torsion_atom_site_label_1
_geom_torsion_atom_site_label_2
_geom_torsion_atom_site_label_3
_geom_torsion_atom_site_label_4
_geom_torsion
_geom_torsion_site_symmetry_1
N2 P1 N1 C13 -84.3(2) .
C7 P1 N1 C13 155.4(2) .
C1 P1 N1 C13 33.4(3) .
N2 P1 N1 Pd1 75.60(17) .
C7 P1 N1 Pd1 -44.74(18) .
C1 P1 N1 Pd1 -166.73(14) .
Cl1 Pd1 N1 C13 98.62(18) 3_656
Cl1 Pd1 N1 C13 -81.38(18) .
Cl1 Pd1 N1 P1 -62.54(14) 3_656
Cl1 Pd1 N1 P1 117.46(14) .
N1 P1 N2 C22 166.0(2) .
C7 P1 N2 C22 -75.4(3) .
C1 P1 N2 C22 44.0(3) .
P1 N1 C13 C18 104.5(3) .
Pd1 N1 C13 C18 -56.2(3) .
P1 N1 C13 C14 -77.5(3) .
Pd1 N1 C13 C14 121.8(2) .
C14 C13 C18 C17 1.5(5) .
N1 C13 C18 C17 179.6(3) .
C13 C18 C17 C16 0.8(6) .
C18 C17 C16 C15 -1.6(6) .
C18 C17 C16 C19 178.4(4) .
C17 C16 C15 C14 0.0(6) .
C19 C16 C15 C14 180.0(4) .
C16 C15 C14 C13 2.3(5) .
C18 C13 C14 C15 -3.1(5) .
N1 C13 C14 C15 178.9(3) .
P1 N2 C22 C27 0.0(4) .
P1 N2 C22 C23 -179.5(2) .
C23 C22 C27 C26 2.6(4) .
N2 C22 C27 C26 -176.9(3) .
C22 C27 C26 C25 -1.9(5) .
C27 C26 C25 C24 0.2(5) .
C27 C26 C25 C28 178.3(3) .
C26 C25 C24 C23 0.7(5) .
C28 C25 C24 C23 -177.3(3) .
C25 C24 C23 C22 0.0(5) .
C27 C22 C23 C24 -1.7(5) .
N2 C22 C23 C24 177.8(3) .
N1 P1 C7 C12 130.0(3) .
N2 P1 C7 C12 8.8(3) .
C1 P1 C7 C12 -107.0(3) .
N1 P1 C7 C8 -47.9(3) .
N2 P1 C7 C8 -169.1(2) .
C1 P1 C7 C8 75.1(3) .
C8 C7 C12 C11 1.2(5) .
P1 C7 C12 C11 -176.7(3) .
C7 C12 C11 C10 -1.3(5) .
C12 C11 C10 C9 0.3(6) .
C11 C10 C9 C8 0.8(6) .
C10 C9 C8 C7 -0.9(6) .
C12 C7 C8 C9 -0.1(5) .
P1 C7 C8 C9 177.9(3) .
N1 P1 C1 C2 -72.6(3) .
N2 P1 C1 C2 48.7(3) .
C7 P1 C1 C2 167.6(2) .
N1 P1 C1 C6 104.5(3) .
N2 P1 C1 C6 -134.2(3) .
C7 P1 C1 C6 -15.3(3) .
C2 C1 C6 C5 -0.3(5) .
P1 C1 C6 C5 -177.4(3) .
C1 C6 C5 C4 1.7(6) .
C6 C5 C4 C3 -1.4(7) .
C5 C4 C3 C2 -0.4(7) .
C6 C1 C2 C3 -1.4(5) .
P1 C1 C2 C3 175.8(3) .
C4 C3 C2 C1 1.7(6) .
C17 C16 C19 C20 -109(4) .
C15 C16 C19 C20 71(4) .
C17 C16 C19 C21' 147.8(10) .
C15 C16 C19 C21' -32.1(12) .
C17 C16 C19 C21 98.8(7) .
C15 C16 C19 C21 -81.1(8) .
C17 C16 C19 C20' -97(4) .
C15 C16 C19 C20' 83(4) .
C24 C25 C28 C29 -132.1(4) .
C26 C25 C28 C29 49.9(5) .
C24 C25 C28 C30 101.2(5) .
C26 C25 C28 C30 -76.8(5) .
